data_1558551
loop_
_publ_author_name
'Fjellvag, Helmer'
'Kjekshus, Arne'

_publ_section_title
;
 The Crystal Structure of I2O4 and its Relations to Other
 Iodine--Oxygen-Containing Compounds
;
_journal_name_full 'Acta Chemica Scandinavica'
_journal_page_first 815
_journal_page_last 822
_journal_paper_doi 10.3891/acta.chem.scand.48-0815
_journal_volume 48
_journal_year 1994
_chemical_formula_sum 'I2 O4'
_chemical_formula_weight 317.804
_chemical_name_common
;
Iodine dioxide  I2O4
;
_space_group_IT_number 14
_space_group_name_Hall '-P 2ybc'
_space_group_name_H-M_alt 'P 1 21/c 1'
_symmetry_cell_setting monoclinic
_symmetry_Int_Tables_number 14
_symmetry_space_group_name_Hall '-P 2ybc'
_symmetry_space_group_name_H-M 'P 1 21/c 1'
_cell_angle_alpha 90.
_cell_angle_beta 124.69(1)
_cell_angle_gamma 90.
_cell_formula_units_Z 4
_cell_length_a 8.483(1)
_cell_length_b 6.696(1)
_cell_length_c 8.333(1)
_cell_volume 389.19(10)
_diffrn_ambient_temperature 298
_diffrn_radiation_probe neutron
_diffrn_radiation_wavelength 1.962
_exptl_crystal_density_diffrn 5.424
_exptl_crystal_F_000 135
_pd_proc_ls_prof_R_factor 0.051
_cod_data_source_file Acta-Chem-Scand-1994-48-815.cif
_cod_data_source_block 1
_cod_depositor_comments
;
Rietveld refinement on ILL neutron data
No thermal parameter, then fixed at U = 0.02
No RBragg factor given, only Rp
;
_cod_original_sg_symbol_H-M 'P 21/c'
_cod_database_code 1558551

loop_
_space_group_symop_id
_space_group_symop_operation_xyz
1 x,y,z
2 -x,1/2+y,1/2-z
3 -x,-y,-z
4 x,1/2-y,1/2+z

loop_
_atom_site_label
_atom_site_type_symbol
_atom_site_thermal_displace_type
_atom_site_fract_x
_atom_site_fract_y
_atom_site_fract_z
_atom_site_occupancy
_atom_site_U_iso_or_equiv
_atom_site_calc_flag
_atom_site_refinement_flags
_atom_site_disorder_assembly
_atom_site_disorder_group
I1 I Uiso 0.6780(8) 0.2427(9) 0.3222(6) 1.000 0.0200 . . . .
I2 I Uiso 0.1417(6) 0.3738(7) 0.3221(7) 1.000 0.0200 . . . .
O1 O Uiso 0.3123(6) 0.0473(7) 0.7506(5) 1.000 0.0200 . . . .
O2 O Uiso 0.3087(7) 0.0497(7) 0.0925(6) 1.000 0.0200 . . . .
O3 O Uiso 0.6780(6) 0.1493(6) 0.5244(6) 1.000 0.0200 . . . .
O4 O Uiso 0.9409(5) 0.2430(6) 0.9511(6) 1.000 0.0200 . . . .

loop_
_geom_angle_atom_site_label_1
_geom_angle_atom_site_label_2
_geom_angle_atom_site_label_3
_geom_angle
_geom_angle_site_symmetry_1
_geom_angle_site_symmetry_2
_geom_angle_site_symmetry_3
_geom_angle_publ_flag
O2 I1 O3 92.9(3) 2_655 . . yes
O1 I1 O3 88.2(3) 3_656 . . yes
O3 I1 O4 96.7(3) . . 4_554 yes
O1 I1 O2 175.5(4) 3_656 . 2_655 yes
O2 I1 O4 86.5(3) 2_655 . 4_554 yes
O1 I1 O4 89.0(3) 3_656 . 4_554 yes
O1 I2 O2 96.1(3) 4_554 . 4_555 yes
I1 O1 I2 121.0(4) 3_656 . 4_555 yes
I1 O2 I2 120.3(3) 2_645 . 4_554 yes

loop_
_geom_bond_atom_site_label_1
_geom_bond_atom_site_label_2
_geom_bond_distance
_geom_bond_site_symmetry_1
_geom_bond_site_symmetry_2
_geom_bond_publ_flag
I1 O3 1.797(7) . . yes
I1 O2 2.157(8) . 2_655 yes
I1 O1 2.050(8) . 3_656 yes
I1 O4 1.847(8) . 4_554 yes
I2 O1 1.926(8) . 4_554 yes
I2 O2 1.927(6) . 4_555 yes

loop_
_geom_torsion_atom_site_label_1
_geom_torsion_atom_site_label_2
_geom_torsion_atom_site_label_3
_geom_torsion_atom_site_label_4
_geom_torsion
_geom_torsion_site_symmetry_1
_geom_torsion_site_symmetry_2
_geom_torsion_site_symmetry_3
_geom_torsion_site_symmetry_4
_geom_torsion_publ_flag
O3 I1 O1 I2 -135.5(3) . . 3_656 2_645 no
